data_1516894
loop_
_publ_author_name
'Tsoureas, Nikolaos'
'Castro, Ludovic'
'Kilpatrick, Alexander F. R.'
'Cloke, F. Geoffey N.'
'Maron, Laurent'

_publ_section_title
;
 Controlling selectivity in the reductive activation of CO2by mixed
 sandwich uranium(iii) complexes
;
_journal_issue 10
_journal_name_full 'Chemical Science'
_journal_page_first 3777
_journal_paper_doi 10.1039/C4SC01401D
_journal_volume 5
_journal_year 2014
_chemical_formula_moiety 'C55 H90 O3 Si4 U2'
_chemical_formula_sum 'C55 H90 O3 Si4 U2'
_chemical_formula_weight 1387.68
_chemical_name_systematic 13
_space_group_crystal_system monoclinic
_space_group_IT_number 14
_space_group_name_Hall '-P 2ybc'
_space_group_name_H-M_alt 'P 1 21/c 1'
_symmetry_space_group_name_Hall '-P 2ybc'
_symmetry_space_group_name_H-M 'P 1 21/c 1'
_atom_sites_solution_hydrogens geom
_audit_creation_method SHELXL-2013
_cell_angle_alpha 90
_cell_angle_beta 95.43(3)
_cell_angle_gamma 90
_cell_formula_units_Z 4
_cell_length_a 11.737(2)
_cell_length_b 18.983(4)
_cell_length_c 25.761(5)
_cell_measurement_reflns_used 74450
_cell_measurement_temperature 173(2)
_cell_measurement_theta_max 27.485
_cell_measurement_theta_min 0.998
_cell_volume 5713.9(19)
_computing_cell_refinement 'HKL Scalepack (Otwinowski & Minor 1997)'
_computing_data_collection 'Collect (Bruker AXS BV, 1997-2004)'
_computing_data_reduction
;
HKL Denzo and Scalepack (Otwinowski & Minor 1997)
;
_computing_structure_refinement 'SHELXL-2013 (Sheldrick, 2013)'
_computing_structure_solution 'SHELXL-2013 (Sheldrick, 2013)'
_diffrn_ambient_temperature 173(2)
_diffrn_detector_area_resol_mean 9
_diffrn_measured_fraction_theta_full 0.998
_diffrn_measured_fraction_theta_max 0.994
_diffrn_measurement_device_type KappaCCD
_diffrn_measurement_method 'CCD rotation images, thick slices'
_diffrn_radiation_monochromator 'horizonally mounted graphite crystal'
_diffrn_radiation_source 'fine-focus sealed tube'
_diffrn_radiation_type MoK\a
_diffrn_radiation_wavelength 0.71073
_diffrn_reflns_av_R_equivalents 0.1207
_diffrn_reflns_av_unetI/netI 0.0702
_diffrn_reflns_Laue_measured_fraction_full 0.998
_diffrn_reflns_Laue_measured_fraction_max 0.994
_diffrn_reflns_limit_h_max 15
_diffrn_reflns_limit_h_min -15
_diffrn_reflns_limit_k_max 24
_diffrn_reflns_limit_k_min -24
_diffrn_reflns_limit_l_max 33
_diffrn_reflns_limit_l_min -33
_diffrn_reflns_number 69173
_diffrn_reflns_point_group_measured_fraction_full 0.998
_diffrn_reflns_point_group_measured_fraction_max 0.994
_diffrn_reflns_theta_full 25.242
_diffrn_reflns_theta_max 27.484
_diffrn_reflns_theta_min 2.922
_exptl_absorpt_coefficient_mu 5.784
_exptl_absorpt_correction_T_max 0.8931
_exptl_absorpt_correction_T_min 0.5436
_exptl_absorpt_correction_type multi-scan
_exptl_absorpt_process_details 'SADABS 2007/2 (Sheldrick, G.M., 2007)'
_exptl_crystal_colour Red
_exptl_crystal_density_diffrn 1.613
_exptl_crystal_density_method 'not measured'
_exptl_crystal_description Plate
_exptl_crystal_F_000 2736
_exptl_crystal_size_max 0.120
_exptl_crystal_size_mid 0.080
_exptl_crystal_size_min 0.020
_refine_diff_density_max 3.182
_refine_diff_density_min -2.119
_refine_diff_density_rms 0.196
_refine_ls_extinction_method none
_refine_ls_goodness_of_fit_ref 1.019
_refine_ls_hydrogen_treatment constr
_refine_ls_matrix_type full
_refine_ls_number_parameters 577
_refine_ls_number_reflns 13030
_refine_ls_number_restraints 0
_refine_ls_restrained_S_all 1.019
_refine_ls_R_factor_all 0.0659
_refine_ls_R_factor_gt 0.0443
_refine_ls_shift/su_max 0.002
_refine_ls_shift/su_mean 0.000
_refine_ls_structure_factor_coef Fsqd
_refine_ls_weighting_details 'w=1/[\s^2^(Fo^2^)+(0.0603P)^2^+5.7493P] where P=(Fo^2^+2Fc^2^)/3'
_refine_ls_weighting_scheme calc
_refine_ls_wR_factor_gt 0.1035
_refine_ls_wR_factor_ref 0.1142
_reflns_Friedel_coverage 0.000
_reflns_number_gt 10213
_reflns_number_total 13030
_reflns_threshold_expression 'I > 2\s(I)'
_cod_data_source_file c4sc01401d2.cif
_cod_data_source_block 13
_cod_depositor_comments 'Adding full bibliography for 1516885--1516894.cif.'
_cod_original_cell_volume 5714(2)
_cod_database_code 1516894
_shelx_space_group_comment
;
The symmetry employed for this shelxl refinement is uniquely defined
by the following loop, which should always be used as a source of
symmetry information in preference to the above space-group names.
They are only intended as comments.
;
_shelx_estimated_absorpt_t_min 0.544
_shelx_estimated_absorpt_t_max 0.893
_shelxl_version_number 2013-3

loop_
_space_group_symop_operation_xyz
'x, y, z'
'-x, y+1/2, -z+1/2'
'-x, -y, -z'
'x, -y-1/2, z-1/2'

loop_
_atom_site_label
_atom_site_type_symbol
_atom_site_fract_x
_atom_site_fract_y
_atom_site_fract_z
_atom_site_U_iso_or_equiv
_atom_site_adp_type
_atom_site_occupancy
_atom_site_site_symmetry_order
_atom_site_calc_flag
_atom_site_refinement_flags_posn
_atom_site_refinement_flags_adp
C1 C 0.2567(5) 0.1039(3) 0.2494(2) 0.0228(13) Uani 1 1 d . .
C2 C 0.3730(5) 0.1849(3) 0.3722(2) 0.0216(13) Uani 1 1 d . .
H2 H 0.4335 0.2024 0.3538 0.026 Uiso 1 1 calc R U
C3 C 0.4086(5) 0.1270(3) 0.4039(2) 0.0211(13) Uani 1 1 d . .
C4 C 0.3503(5) 0.0879(3) 0.4392(2) 0.0222(13) Uani 1 1 d . .
H4 H 0.3957 0.0501 0.4540 0.027 Uiso 1 1 calc R U
C5 C 0.2429(5) 0.0899(3) 0.4585(2) 0.0222(13) Uani 1 1 d . .
H5 H 0.2366 0.0566 0.4856 0.027 Uiso 1 1 calc R U
C6 C 0.1408(5) 0.1295(3) 0.4474(2) 0.0233(13) Uani 1 1 d . .
H6 H 0.0833 0.1171 0.4693 0.028 Uiso 1 1 calc R U
C7 C 0.1566(5) 0.2237(3) 0.3741(2) 0.0260(14) Uani 1 1 d . .
C8 C 0.2712(5) 0.2238(3) 0.3604(2) 0.0244(13) Uani 1 1 d . .
H8 H 0.2826 0.2605 0.3364 0.029 Uiso 1 1 calc R U
C9 C 0.1051(5) 0.1824(3) 0.4119(2) 0.0241(13) Uani 1 1 d . .
H9 H 0.0266 0.1939 0.4132 0.029 Uiso 1 1 calc R U
C10 C -0.0667(7) 0.2425(4) 0.3028(3) 0.056(2) Uani 1 1 d . .
H10A H -0.1057 0.2128 0.3267 0.084 Uiso 1 1 calc R U
H10B H -0.0376 0.2130 0.2758 0.084 Uiso 1 1 calc R U
H10C H -0.1207 0.2772 0.2865 0.084 Uiso 1 1 calc R U
C11 C -0.0017(8) 0.3469(4) 0.3896(3) 0.054(2) Uani 1 1 d . .
H11A H -0.0402 0.3180 0.4142 0.081 Uiso 1 1 calc R U
H11B H -0.0564 0.3805 0.3724 0.081 Uiso 1 1 calc R U
H11C H 0.0616 0.3727 0.4085 0.081 Uiso 1 1 calc R U
C12 C 0.1279(7) 0.3451(5) 0.2938(4) 0.062(3) Uani 1 1 d . .
H12A H 0.1583 0.3153 0.2673 0.093 Uiso 1 1 calc R U
H12B H 0.1909 0.3708 0.3130 0.093 Uiso 1 1 calc R U
H12C H 0.0730 0.3788 0.2768 0.093 Uiso 1 1 calc R U
C13 C 0.6001(6) 0.0986(5) 0.3314(3) 0.045(2) Uani 1 1 d . .
H13A H 0.5804 0.1431 0.3135 0.068 Uiso 1 1 calc R U
H13B H 0.5567 0.0601 0.3135 0.068 Uiso 1 1 calc R U
H13C H 0.6823 0.0896 0.3309 0.068 Uiso 1 1 calc R U
C14 C 0.6020(6) 0.0193(4) 0.4342(3) 0.0374(17) Uani 1 1 d . .
H14A H 0.5830 0.0223 0.4703 0.056 Uiso 1 1 calc R U
H14B H 0.6841 0.0104 0.4337 0.056 Uiso 1 1 calc R U
H14C H 0.5585 -0.0192 0.4164 0.056 Uiso 1 1 calc R U
C15 C 0.1468(5) -0.0449(3) 0.2475(2) 0.0260(14) Uani 1 1 d . .
H15A H 0.2168 -0.0733 0.2487 0.039 Uiso 1 1 calc R U
H15B H 0.1585 -0.0005 0.2293 0.039 Uiso 1 1 calc R U
H15C H 0.0835 -0.0710 0.2288 0.039 Uiso 1 1 calc R U
C16 C 0.6519(6) 0.1753(4) 0.4347(3) 0.0441(19) Uani 1 1 d . .
H16A H 0.6331 0.1783 0.4709 0.066 Uiso 1 1 calc R U
H16B H 0.6349 0.2205 0.4172 0.066 Uiso 1 1 calc R U
H16C H 0.7334 0.1645 0.4341 0.066 Uiso 1 1 calc R U
C17 C -0.0641(5) 0.0431(4) 0.2711(3) 0.0339(16) Uani 1 1 d . .
H17A H -0.0362 0.0368 0.2367 0.051 Uiso 1 1 calc R U
H17B H -0.0724 0.0935 0.2781 0.051 Uiso 1 1 calc R U
H17C H -0.1384 0.0198 0.2717 0.051 Uiso 1 1 calc R U
C18 C -0.0903(5) 0.0383(4) 0.3920(3) 0.0314(15) Uani 1 1 d . .
H18A H -0.0770 0.0310 0.4298 0.047 Uiso 1 1 calc R U
H18B H -0.1603 0.0136 0.3786 0.047 Uiso 1 1 calc R U
H18C H -0.0986 0.0888 0.3847 0.047 Uiso 1 1 calc R U
C19 C 0.0996(6) -0.0571(4) 0.4460(2) 0.0312(15) Uani 1 1 d . .
H19A H 0.0421 -0.0303 0.4630 0.047 Uiso 1 1 calc R U
H19B H 0.1753 -0.0493 0.4646 0.047 Uiso 1 1 calc R U
H19C H 0.0809 -0.1074 0.4467 0.047 Uiso 1 1 calc R U
C20 C 0.3687(7) -0.0921(5) 0.3270(4) 0.065(3) Uani 1 1 d . .
H20A H 0.3997 -0.0465 0.3394 0.097 Uiso 1 1 calc R U
H20B H 0.3435 -0.0888 0.2897 0.097 Uiso 1 1 calc R U
H20C H 0.4281 -0.1283 0.3326 0.097 Uiso 1 1 calc R U
C21 C 0.2667(6) -0.1117(3) 0.3570(3) 0.0300(15) Uani 1 1 d . .
C22 C 0.3189(7) -0.1222(4) 0.4132(3) 0.045(2) Uani 1 1 d . .
H22A H 0.3513 -0.0776 0.4268 0.068 Uiso 1 1 calc R U
H22B H 0.3794 -0.1579 0.4139 0.068 Uiso 1 1 calc R U
H22C H 0.2593 -0.1380 0.4347 0.068 Uiso 1 1 calc R U
C23 C 0.2182(8) -0.1820(4) 0.3381(4) 0.062(3) Uani 1 1 d . .
H23A H 0.1841 -0.1773 0.3020 0.093 Uiso 1 1 calc R U
H23B H 0.1595 -0.1971 0.3603 0.093 Uiso 1 1 calc R U
H23C H 0.2797 -0.2171 0.3396 0.093 Uiso 1 1 calc R U
C24 C 0.1693(5) -0.0570(3) 0.3513(2) 0.0218(12) Uani 1 1 d . .
C25 C 0.1002(5) -0.0331(3) 0.3905(2) 0.0237(13) Uani 1 1 d . .
C26 C 0.0090(5) 0.0099(3) 0.3662(3) 0.0259(14) Uani 1 1 d . .
C27 C 0.4131(5) 0.2464(3) 0.0850(2) 0.0257(14) Uani 1 1 d . .
C28 C 0.0200(5) 0.0112(3) 0.3121(2) 0.0210(12) Uani 1 1 d . .
C29 C 0.1185(5) -0.0294(3) 0.3025(2) 0.0218(13) Uani 1 1 d . .
C30 C 0.1114(5) 0.0940(3) 0.0682(2) 0.0236(13) Uani 1 1 d . .
C31 C 0.1392(5) 0.0357(3) 0.1018(2) 0.0225(13) Uani 1 1 d . .
H31 H 0.0755 0.0220 0.1196 0.027 Uiso 1 1 calc R U
C32 C 0.2345(5) -0.0071(3) 0.1159(2) 0.0257(14) Uani 1 1 d . .
H32 H 0.2171 -0.0413 0.1409 0.031 Uiso 1 1 calc R U
C33 C 0.3492(5) -0.0143(4) 0.1038(2) 0.0276(14) Uani 1 1 d . .
C34 C 0.4082(5) 0.0218(4) 0.0660(2) 0.0258(14) Uani 1 1 d . .
H34 H 0.4860 0.0078 0.0668 0.031 Uiso 1 1 calc R U
C35 C 0.3794(6) 0.0734(3) 0.0276(2) 0.0279(14) Uani 1 1 d . .
H35 H 0.4390 0.0803 0.0056 0.033 Uiso 1 1 calc R U
C36 C 0.2844(5) 0.1174(4) 0.0135(2) 0.0263(14) Uani 1 1 d . .
H36 H 0.2966 0.1474 -0.0149 0.032 Uiso 1 1 calc R U
C37 C 0.1758(5) 0.1274(3) 0.0317(2) 0.0243(13) Uani 1 1 d . .
H37 H 0.1362 0.1663 0.0152 0.029 Uiso 1 1 calc R U
C38 C 0.3434(7) -0.1544(4) 0.1630(3) 0.0427(18) Uani 1 1 d . .
H38A H 0.2849 -0.1353 0.1838 0.064 Uiso 1 1 calc R U
H38B H 0.3894 -0.1894 0.1836 0.064 Uiso 1 1 calc R U
H38C H 0.3064 -0.1766 0.1315 0.064 Uiso 1 1 calc R U
C39 C 0.5122(7) -0.0406(4) 0.2046(3) 0.048(2) Uani 1 1 d . .
H39A H 0.4550 -0.0202 0.2256 0.072 Uiso 1 1 calc R U
H39B H 0.5641 -0.0035 0.1949 0.072 Uiso 1 1 calc R U
H39C H 0.5560 -0.0768 0.2249 0.072 Uiso 1 1 calc R U
C40 C 0.5472(7) -0.1193(4) 0.1050(3) 0.054(2) Uani 1 1 d . .
H40A H 0.5979 -0.0818 0.0947 0.081 Uiso 1 1 calc R U
H40B H 0.5093 -0.1418 0.0738 0.081 Uiso 1 1 calc R U
H40C H 0.5923 -0.1545 0.1259 0.081 Uiso 1 1 calc R U
C41 C -0.0670(6) 0.2136(4) 0.0394(3) 0.0399(18) Uani 1 1 d . .
H41A H -0.0204 0.2480 0.0603 0.060 Uiso 1 1 calc R U
H41B H -0.1481 0.2261 0.0391 0.060 Uiso 1 1 calc R U
H41C H -0.0451 0.2136 0.0036 0.060 Uiso 1 1 calc R U
C42 C -0.1319(6) 0.0592(5) 0.0285(3) 0.054(2) Uani 1 1 d . .
H42A H -0.1197 0.0120 0.0435 0.081 Uiso 1 1 calc R U
H42B H -0.1099 0.0594 -0.0072 0.081 Uiso 1 1 calc R U
H42C H -0.2128 0.0719 0.0282 0.081 Uiso 1 1 calc R U
C43 C -0.0862(6) 0.1253(4) 0.1365(3) 0.0390(18) Uani 1 1 d . .
H43A H -0.0390 0.1595 0.1573 0.058 Uiso 1 1 calc R U
H43B H -0.0751 0.0783 0.1520 0.058 Uiso 1 1 calc R U
H43C H -0.1670 0.1386 0.1358 0.058 Uiso 1 1 calc R U
C44 C 0.2009(6) 0.3427(4) 0.0838(3) 0.0361(16) Uani 1 1 d . .
H44A H 0.2591 0.3714 0.0689 0.054 Uiso 1 1 calc R U
H44B H 0.1350 0.3722 0.0899 0.054 Uiso 1 1 calc R U
H44C H 0.1764 0.3047 0.0595 0.054 Uiso 1 1 calc R U
C45 C 0.2839(6) 0.3733(4) 0.1723(3) 0.0361(17) Uani 1 1 d . .
H45A H 0.3169 0.3554 0.2062 0.054 Uiso 1 1 calc R U
H45B H 0.2152 0.4010 0.1772 0.054 Uiso 1 1 calc R U
H45C H 0.3401 0.4031 0.1570 0.054 Uiso 1 1 calc R U
C46 C 0.1577(5) 0.2665(4) 0.1573(3) 0.0327(15) Uani 1 1 d . .
H46A H 0.1875 0.2453 0.1905 0.049 Uiso 1 1 calc R U
H46B H 0.1335 0.2291 0.1324 0.049 Uiso 1 1 calc R U
H46C H 0.0921 0.2966 0.1628 0.049 Uiso 1 1 calc R U
C47 C 0.2516(5) 0.3108(3) 0.1357(2) 0.0263(14) Uani 1 1 d . .
C48 C 0.3951(6) 0.2768(4) 0.0309(2) 0.0323(15) Uani 1 1 d . .
H48A H 0.4455 0.2530 0.0083 0.048 Uiso 1 1 calc R U
H48B H 0.4128 0.3273 0.0321 0.048 Uiso 1 1 calc R U
H48C H 0.3152 0.2700 0.0170 0.048 Uiso 1 1 calc R U
C49 C 0.3592(5) 0.2644(3) 0.1306(2) 0.0221(13) Uani 1 1 d . .
C50 C 0.4114(5) 0.2391(3) 0.2320(2) 0.0268(14) Uani 1 1 d . .
H50A H 0.3441 0.2678 0.2372 0.040 Uiso 1 1 calc R U
H50B H 0.4803 0.2625 0.2481 0.040 Uiso 1 1 calc R U
H50C H 0.4037 0.1927 0.2480 0.040 Uiso 1 1 calc R U
C51 C 0.4208(5) 0.2302(3) 0.1746(2) 0.0221(13) Uani 1 1 d . .
C52 C 0.5102(5) 0.1909(3) 0.1556(2) 0.0260(14) Uani 1 1 d . .
C53 C 0.5981(5) 0.1485(4) 0.1887(3) 0.0328(16) Uani 1 1 d . .
H53A H 0.6508 0.1263 0.1663 0.049 Uiso 1 1 calc R U
H53B H 0.5595 0.1121 0.2075 0.049 Uiso 1 1 calc R U
H53C H 0.6412 0.1797 0.2137 0.049 Uiso 1 1 calc R U
C54 C 0.5986(5) 0.1766(4) 0.0677(3) 0.0311(15) Uani 1 1 d . .
H54A H 0.5774 0.1897 0.0313 0.047 Uiso 1 1 calc R U
H54B H 0.6062 0.1253 0.0704 0.047 Uiso 1 1 calc R U
H54C H 0.6716 0.1988 0.0799 0.047 Uiso 1 1 calc R U
C55 C 0.5074(5) 0.2011(3) 0.1006(2) 0.0261(14) Uani 1 1 d . .
O1 O 0.1646(4) 0.1308(2) 0.26439(16) 0.0251(10) Uani 1 1 d . .
O2 O 0.3228(3) 0.0694(2) 0.28340(16) 0.0234(9) Uani 1 1 d . .
O3 O 0.2827(4) 0.1089(2) 0.20151(17) 0.0311(10) Uani 1 1 d . .
Si1 Si -0.04310(15) 0.12398(10) 0.06839(7) 0.0279(4) Uani 1 1 d . .
Si2 Si 0.43818(16) -0.08123(10) 0.14416(7) 0.0300(4) Uani 1 1 d . .
Si3 Si 0.56437(14) 0.10411(10) 0.39997(7) 0.0249(4) Uani 1 1 d . .
Si4 Si 0.05501(16) 0.28918(10) 0.33978(7) 0.0305(4) Uani 1 1 d . .
U1 U 0.20540(2) 0.08860(2) 0.35308(2) 0.01660(7) Uani 1 1 d . .
U2 U 0.31495(2) 0.12332(2) 0.11883(2) 0.01799(7) Uani 1 1 d . .

loop_
_atom_site_aniso_label
_atom_site_aniso_U_11
_atom_site_aniso_U_22
_atom_site_aniso_U_33
_atom_site_aniso_U_23
_atom_site_aniso_U_13
_atom_site_aniso_U_12
C1 0.028(3) 0.021(3) 0.018(3) -0.005(2) 0.001(2) -0.012(3)
C2 0.023(3) 0.015(3) 0.028(3) -0.002(2) 0.006(2) -0.005(2)
C3 0.020(3) 0.017(3) 0.026(3) -0.002(2) 0.000(2) 0.001(2)
C4 0.027(3) 0.021(3) 0.019(3) -0.002(2) 0.001(2) 0.003(3)
C5 0.030(3) 0.026(3) 0.011(3) 0.001(2) 0.003(2) 0.002(3)
C6 0.022(3) 0.024(3) 0.024(3) -0.007(3) 0.007(2) -0.001(3)
C7 0.030(3) 0.021(3) 0.027(3) -0.003(3) 0.000(3) 0.010(3)
C8 0.028(3) 0.015(3) 0.030(3) 0.001(3) -0.001(3) 0.002(3)
C9 0.025(3) 0.020(3) 0.027(3) -0.007(3) 0.003(2) 0.005(3)
C10 0.057(5) 0.043(5) 0.064(5) 0.009(4) -0.019(4) 0.011(4)
C11 0.075(6) 0.040(5) 0.046(5) -0.004(4) -0.001(4) 0.034(5)
C12 0.048(5) 0.050(6) 0.088(7) 0.038(5) 0.012(5) 0.021(4)
C13 0.028(4) 0.077(6) 0.031(4) 0.007(4) 0.002(3) 0.015(4)
C14 0.028(3) 0.033(4) 0.051(4) 0.012(3) 0.005(3) 0.014(3)
C15 0.032(3) 0.019(3) 0.027(3) -0.003(3) 0.003(3) -0.007(3)
C16 0.027(4) 0.037(5) 0.067(5) 0.002(4) -0.002(3) -0.006(3)
C17 0.027(3) 0.032(4) 0.040(4) 0.001(3) -0.008(3) 0.001(3)
C18 0.020(3) 0.037(4) 0.038(4) -0.009(3) 0.006(3) -0.002(3)
C19 0.038(4) 0.025(4) 0.031(3) 0.006(3) 0.008(3) -0.009(3)
C20 0.035(4) 0.075(7) 0.089(7) 0.037(5) 0.028(5) 0.033(4)
C21 0.036(4) 0.016(3) 0.039(4) 0.003(3) 0.011(3) 0.008(3)
C22 0.040(4) 0.039(5) 0.054(5) -0.004(4) -0.011(4) 0.012(4)
C23 0.066(6) 0.028(5) 0.086(7) -0.013(4) -0.023(5) 0.014(4)
C24 0.024(3) 0.015(3) 0.027(3) 0.000(2) 0.003(2) -0.002(3)
C25 0.025(3) 0.015(3) 0.031(3) -0.001(3) 0.003(3) -0.004(3)
C26 0.019(3) 0.021(3) 0.039(4) -0.005(3) 0.008(3) -0.003(3)
C27 0.026(3) 0.023(3) 0.027(3) 0.009(3) 0.000(3) -0.005(3)
C28 0.018(3) 0.016(3) 0.029(3) 0.002(2) 0.000(2) -0.005(2)
C29 0.021(3) 0.020(3) 0.024(3) 0.002(2) 0.002(2) -0.005(2)
C30 0.028(3) 0.023(3) 0.020(3) -0.004(2) 0.001(2) 0.003(3)
C31 0.018(3) 0.024(3) 0.025(3) -0.005(3) 0.002(2) -0.003(2)
C32 0.030(3) 0.022(3) 0.025(3) -0.003(3) 0.004(3) 0.003(3)
C33 0.028(3) 0.028(4) 0.027(3) -0.007(3) 0.000(3) 0.004(3)
C34 0.021(3) 0.032(4) 0.026(3) -0.004(3) 0.006(2) 0.003(3)
C35 0.032(4) 0.033(4) 0.020(3) -0.005(3) 0.010(3) 0.001(3)
C36 0.031(3) 0.038(4) 0.010(3) -0.002(3) 0.003(2) -0.001(3)
C37 0.030(3) 0.020(3) 0.022(3) 0.000(2) -0.004(3) 0.004(3)
C38 0.050(4) 0.024(4) 0.054(5) 0.002(3) 0.002(4) 0.003(4)
C39 0.049(5) 0.036(5) 0.056(5) 0.010(4) -0.011(4) -0.004(4)
C40 0.062(5) 0.049(5) 0.056(5) 0.018(4) 0.030(4) 0.034(4)
C41 0.031(4) 0.046(5) 0.043(4) 0.002(4) 0.004(3) 0.006(3)
C42 0.027(4) 0.056(6) 0.078(6) -0.027(5) -0.007(4) 0.003(4)
C43 0.031(4) 0.048(5) 0.039(4) 0.007(3) 0.007(3) 0.009(3)
C44 0.040(4) 0.027(4) 0.040(4) 0.001(3) -0.004(3) 0.006(3)
C45 0.038(4) 0.024(4) 0.046(4) -0.002(3) 0.001(3) -0.001(3)
C46 0.025(3) 0.026(4) 0.046(4) 0.002(3) 0.002(3) 0.001(3)
C47 0.031(3) 0.016(3) 0.032(3) 0.004(3) 0.004(3) 0.000(3)
C48 0.032(4) 0.031(4) 0.033(3) 0.012(3) 0.002(3) 0.002(3)
C49 0.021(3) 0.018(3) 0.027(3) 0.003(2) -0.002(2) -0.002(2)
C50 0.027(3) 0.020(3) 0.032(3) 0.000(3) -0.004(3) -0.004(3)
C51 0.021(3) 0.017(3) 0.029(3) 0.005(2) 0.003(2) -0.008(2)
C52 0.022(3) 0.024(3) 0.032(3) 0.003(3) 0.000(3) -0.001(3)
C53 0.021(3) 0.037(4) 0.039(4) 0.008(3) -0.003(3) 0.003(3)
C54 0.022(3) 0.038(4) 0.035(4) 0.003(3) 0.006(3) -0.005(3)
C55 0.022(3) 0.022(3) 0.035(3) 0.004(3) 0.002(3) -0.001(3)
O1 0.026(2) 0.024(2) 0.025(2) 0.0039(18) 0.0025(18) 0.0029(19)
O2 0.021(2) 0.021(2) 0.028(2) -0.0016(18) 0.0052(17) -0.0004(18)
O3 0.034(3) 0.027(3) 0.033(2) -0.001(2) 0.004(2) -0.008(2)
Si1 0.0192(8) 0.0303(11) 0.0336(10) -0.0049(8) -0.0010(7) 0.0030(7)
Si2 0.0317(10) 0.0239(10) 0.0348(10) 0.0043(8) 0.0056(8) 0.0086(8)
Si3 0.0187(8) 0.0296(10) 0.0260(9) 0.0042(7) -0.0002(7) 0.0015(7)
Si4 0.0317(10) 0.0241(10) 0.0356(10) 0.0008(8) 0.0023(8) 0.0117(8)
U1 0.01667(11) 0.01423(12) 0.01893(11) -0.00006(8) 0.00183(8) 0.00044(8)
U2 0.01720(11) 0.01682(13) 0.02001(11) 0.00093(8) 0.00203(8) -0.00056(8)

loop_
_atom_type_symbol
_atom_type_description
_atom_type_scat_dispersion_real
_atom_type_scat_dispersion_imag
_atom_type_scat_source
C C 0.0033 0.0016 'International Tables Vol C Tables 4.2.6.8 and 6.1.1.4'
H H 0.0000 0.0000 'International Tables Vol C Tables 4.2.6.8 and 6.1.1.4'
O O 0.0106 0.0060 'International Tables Vol C Tables 4.2.6.8 and 6.1.1.4'
Si Si 0.0817 0.0704 'International Tables Vol C Tables 4.2.6.8 and 6.1.1.4'
U U -9.6767 9.6646 'International Tables Vol C Tables 4.2.6.8 and 6.1.1.4'

loop_
_geom_angle_atom_site_label_1
_geom_angle_atom_site_label_2
_geom_angle_atom_site_label_3
_geom_angle
O1 C1 O2 117.7(5)
O1 C1 O3 122.3(6)
O2 C1 O3 120.0(6)
O1 C1 U1 59.6(3)
O2 C1 U1 58.1(3)
O3 C1 U1 177.9(5)
C3 C2 C8 137.0(6)
C3 C2 U1 75.4(3)
C8 C2 U1 74.2(3)
C3 C2 H2 111.5
C8 C2 H2 111.5
U1 C2 H2 135.5
C4 C3 C2 130.8(6)
C4 C3 Si3 116.5(4)
C2 C3 Si3 112.6(4)
C4 C3 U1 73.1(3)
C2 C3 U1 74.3(3)
Si3 C3 U1 136.4(3)
C5 C4 C3 136.6(6)
C5 C4 U1 76.6(3)
C3 C4 U1 76.6(3)
C5 C4 H4 111.7
C3 C4 H4 111.7
U1 C4 H4 128.8
C4 C5 C6 135.7(6)
C4 C5 U1 73.2(3)
C6 C5 U1 75.5(3)
C4 C5 H5 112.2
C6 C5 H5 112.2
U1 C5 H5 135.6
C9 C6 C5 135.1(6)
C9 C6 U1 73.3(3)
C5 C6 U1 74.2(3)
C9 C6 H6 112.5
C5 C6 H6 112.5
U1 C6 H6 137.1
C8 C7 C9 129.8(6)
C8 C7 Si4 117.1(5)
C9 C7 Si4 113.1(4)
C8 C7 U1 74.1(3)
C9 C7 U1 74.1(3)
Si4 C7 U1 132.1(3)
C2 C8 C7 138.3(6)
C2 C8 U1 75.3(3)
C7 C8 U1 75.2(4)
C2 C8 H8 110.8
C7 C8 H8 110.8
U1 C8 H8 135.6
C6 C9 C7 136.2(6)
C6 C9 U1 76.8(3)
C7 C9 U1 75.1(3)
C6 C9 H9 111.9
C7 C9 H9 111.9
U1 C9 H9 130.6
Si4 C10 H10A 109.5
Si4 C10 H10B 109.5
H10A C10 H10B 109.5
Si4 C10 H10C 109.5
H10A C10 H10C 109.5
H10B C10 H10C 109.5
Si4 C11 H11A 109.5
Si4 C11 H11B 109.5
H11A C11 H11B 109.5
Si4 C11 H11C 109.5
H11A C11 H11C 109.5
H11B C11 H11C 109.5
Si4 C12 H12A 109.5
Si4 C12 H12B 109.5
H12A C12 H12B 109.5
Si4 C12 H12C 109.5
H12A C12 H12C 109.5
H12B C12 H12C 109.5
Si3 C13 H13A 109.5
Si3 C13 H13B 109.5
H13A C13 H13B 109.5
Si3 C13 H13C 109.5
H13A C13 H13C 109.5
H13B C13 H13C 109.5
Si3 C14 H14A 109.5
Si3 C14 H14B 109.5
H14A C14 H14B 109.5
Si3 C14 H14C 109.5
H14A C14 H14C 109.5
H14B C14 H14C 109.5
C29 C15 H15A 109.5
C29 C15 H15B 109.5
H15A C15 H15B 109.5
C29 C15 H15C 109.5
H15A C15 H15C 109.5
H15B C15 H15C 109.5
Si3 C16 H16A 109.5
Si3 C16 H16B 109.5
H16A C16 H16B 109.5
Si3 C16 H16C 109.5
H16A C16 H16C 109.5
H16B C16 H16C 109.5
C28 C17 H17A 109.5
C28 C17 H17B 109.5
H17A C17 H17B 109.5
C28 C17 H17C 109.5
H17A C17 H17C 109.5
H17B C17 H17C 109.5
C26 C18 H18A 109.5
C26 C18 H18B 109.5
H18A C18 H18B 109.5
C26 C18 H18C 109.5
H18A C18 H18C 109.5
H18B C18 H18C 109.5
C25 C19 H19A 109.5
C25 C19 H19B 109.5
H19A C19 H19B 109.5
C25 C19 H19C 109.5
H19A C19 H19C 109.5
H19B C19 H19C 109.5
C21 C20 H20A 109.5
C21 C20 H20B 109.5
H20A C20 H20B 109.5
C21 C20 H20C 109.5
H20A C20 H20C 109.5
H20B C20 H20C 109.5
C23 C21 C22 107.1(6)
C23 C21 C20 109.9(7)
C22 C21 C20 104.4(6)
C23 C21 C24 108.1(6)
C22 C21 C24 113.8(6)
C20 C21 C24 113.3(6)
C21 C22 H22A 109.5
C21 C22 H22B 109.5
H22A C22 H22B 109.5
C21 C22 H22C 109.5
H22A C22 H22C 109.5
H22B C22 H22C 109.5
C21 C23 H23A 109.5
C21 C23 H23B 109.5
H23A C23 H23B 109.5
C21 C23 H23C 109.5
H23A C23 H23C 109.5
H23B C23 H23C 109.5
C25 C24 C29 106.7(5)
C25 C24 C21 127.8(5)
C29 C24 C21 124.7(5)
C25 C24 U1 76.7(3)
C29 C24 U1 72.8(3)
C21 C24 U1 123.7(4)
C24 C25 C26 108.6(5)
C24 C25 C19 129.2(6)
C26 C25 C19 121.1(6)
C24 C25 U1 73.9(3)
C26 C25 U1 73.7(3)
C19 C25 U1 127.8(4)
C28 C26 C25 107.8(5)
C28 C26 C18 125.6(6)
C25 C26 C18 125.9(6)
C28 C26 U1 73.6(3)
C25 C26 U1 76.6(3)
C18 C26 U1 123.2(4)
C49 C27 C55 107.8(5)
C49 C27 C48 129.4(6)
C55 C27 C48 121.9(6)
C49 C27 U2 73.5(3)
C55 C27 U2 74.9(3)
C48 C27 U2 125.9(4)
C26 C28 C29 108.3(5)
C26 C28 C17 125.8(6)
C29 C28 C17 125.6(5)
C26 C28 U1 76.9(3)
C29 C28 U1 74.5(3)
C17 C28 U1 119.8(4)
C28 C29 C24 108.6(5)
C28 C29 C15 121.3(5)
C24 C29 C15 129.7(6)
C28 C29 U1 75.3(3)
C24 C29 U1 77.1(3)
C15 C29 U1 119.9(4)
C37 C30 C31 130.4(6)
C37 C30 Si1 116.0(4)
C31 C30 Si1 113.2(5)
C37 C30 U2 73.8(3)
C31 C30 U2 73.9(3)
Si1 C30 U2 138.3(3)
C32 C31 C30 137.6(6)
C32 C31 U2 74.4(3)
C30 C31 U2 75.1(4)
C32 C31 H31 111.2
C30 C31 H31 111.2
U2 C31 H31 136.7
C31 C32 C33 138.6(6)
C31 C32 U2 74.9(4)
C33 C32 U2 75.7(4)
C31 C32 H32 110.7
C33 C32 H32 110.7
U2 C32 H32 135.9
C32 C33 C34 129.6(6)
C32 C33 Si2 115.4(5)
C34 C33 Si2 114.9(5)
C32 C33 U2 73.5(4)
C34 C33 U2 73.6(4)
Si2 C33 U2 131.2(3)
C35 C34 C33 135.7(6)
C35 C34 U2 76.9(4)
C33 C34 U2 75.4(4)
C35 C34 H34 112.2
C33 C34 H34 112.2
U2 C34 H34 129.4
C36 C35 C34 136.2(6)
C36 C35 U2 74.8(3)
C34 C35 U2 72.7(3)
C36 C35 H35 111.9
C34 C35 H35 111.9
U2 C35 H35 138.7
C35 C36 C37 135.3(6)
C35 C36 U2 75.0(3)
C37 C36 U2 72.6(3)
C35 C36 H36 112.4
C37 C36 H36 112.4
U2 C36 H36 137.2
C36 C37 C30 135.8(6)
C36 C37 U2 76.9(3)
C30 C37 U2 75.4(3)
C36 C37 H37 112.1
C30 C37 H37 112.1
U2 C37 H37 129.7
Si2 C38 H38A 109.5
Si2 C38 H38B 109.5
H38A C38 H38B 109.5
Si2 C38 H38C 109.5
H38A C38 H38C 109.5
H38B C38 H38C 109.5
Si2 C39 H39A 109.5
Si2 C39 H39B 109.5
H39A C39 H39B 109.5
Si2 C39 H39C 109.5
H39A C39 H39C 109.5
H39B C39 H39C 109.5
Si2 C40 H40A 109.5
Si2 C40 H40B 109.5
H40A C40 H40B 109.5
Si2 C40 H40C 109.5
H40A C40 H40C 109.5
H40B C40 H40C 109.5
Si1 C41 H41A 109.5
Si1 C41 H41B 109.5
H41A C41 H41B 109.5
Si1 C41 H41C 109.5
H41A C41 H41C 109.5
H41B C41 H41C 109.5
Si1 C42 H42A 109.5
Si1 C42 H42B 109.5
H42A C42 H42B 109.5
Si1 C42 H42C 109.5
H42A C42 H42C 109.5
H42B C42 H42C 109.5
Si1 C43 H43A 109.5
Si1 C43 H43B 109.5
H43A C43 H43B 109.5
Si1 C43 H43C 109.5
H43A C43 H43C 109.5
H43B C43 H43C 109.5
C47 C44 H44A 109.5
C47 C44 H44B 109.5
H44A C44 H44B 109.5
C47 C44 H44C 109.5
H44A C44 H44C 109.5
H44B C44 H44C 109.5
C47 C45 H45A 109.5
C47 C45 H45B 109.5
H45A C45 H45B 109.5
C47 C45 H45C 109.5
H45A C45 H45C 109.5
H45B C45 H45C 109.5
C47 C46 H46A 109.5
C47 C46 H46B 109.5
H46A C46 H46B 109.5
C47 C46 H46C 109.5
H46A C46 H46C 109.5
H46B C46 H46C 109.5
C44 C47 C46 107.4(5)
C44 C47 C45 106.5(5)
C46 C47 C45 110.1(6)
C44 C47 C49 113.6(5)
C46 C47 C49 109.7(5)
C45 C47 C49 109.5(5)
C27 C48 H48A 109.5
C27 C48 H48B 109.5
H48A C48 H48B 109.5
C27 C48 H48C 109.5
H48A C48 H48C 109.5
H48B C48 H48C 109.5
C27 C49 C51 108.1(5)
C27 C49 C47 129.2(5)
C51 C49 C47 122.6(5)
C27 C49 U2 76.6(4)
C51 C49 U2 73.8(3)
C47 C49 U2 114.6(4)
C51 C50 H50A 109.5
C51 C50 H50B 109.5
H50A C50 H50B 109.5
C51 C50 H50C 109.5
H50A C50 H50C 109.5
H50B C50 H50C 109.5
C52 C51 C49 107.3(5)
C52 C51 C50 121.9(5)
C49 C51 C50 130.3(6)
C52 C51 U2 74.9(3)
C49 C51 U2 75.5(3)
C50 C51 U2 122.1(4)
C51 C52 C55 109.1(5)
C51 C52 C53 125.1(6)
C55 C52 C53 125.7(6)
C51 C52 U2 75.0(3)
C55 C52 U2 77.2(3)
C53 C52 U2 117.0(4)
C52 C53 H53A 109.5
C52 C53 H53B 109.5
H53A C53 H53B 109.5
C52 C53 H53C 109.5
H53A C53 H53C 109.5
H53B C53 H53C 109.5
C55 C54 H54A 109.5
C55 C54 H54B 109.5
H54A C54 H54B 109.5
C55 C54 H54C 109.5
H54A C54 H54C 109.5
H54B C54 H54C 109.5
C52 C55 C27 107.8(6)
C52 C55 C54 124.7(5)
C27 C55 C54 127.0(6)
C52 C55 U2 72.7(4)
C27 C55 U2 75.3(3)
C54 C55 U2 124.5(4)
C1 O1 U1 93.1(3)
C1 O2 U1 94.6(3)
C1 O3 U2 175.3(5)
C42 Si1 C41 109.1(4)
C42 Si1 C43 109.9(4)
C41 Si1 C43 108.6(3)
C42 Si1 C30 106.6(3)
C41 Si1 C30 112.2(3)
C43 Si1 C30 110.4(3)
C40 Si2 C38 108.1(4)
C40 Si2 C39 108.9(4)
C38 Si2 C39 109.2(4)
C40 Si2 C33 109.7(3)
C38 Si2 C33 109.3(3)
C39 Si2 C33 111.6(3)
C13 Si3 C14 109.6(4)
C13 Si3 C16 109.4(4)
C14 Si3 C16 107.6(3)
C13 Si3 C3 111.7(3)
C14 Si3 C3 111.1(3)
C16 Si3 C3 107.3(3)
C12 Si4 C11 108.7(4)
C12 Si4 C10 108.8(4)
C11 Si4 C10 109.0(4)
C12 Si4 C7 111.5(3)
C11 Si4 C7 108.5(3)
C10 Si4 C7 110.3(3)
O2 U1 O1 54.52(14)
O2 U1 C4 104.87(16)
O1 U1 C4 147.09(17)
O2 U1 C8 90.89(17)
O1 U1 C8 77.28(16)
C4 U1 C8 77.86(18)
O2 U1 C9 147.14(17)
O1 U1 C9 104.77(16)
C4 U1 C9 79.21(18)
C8 U1 C9 57.59(19)
O2 U1 C7 116.37(17)
O1 U1 C7 81.26(16)
C4 U1 C7 88.22(18)
C8 U1 C7 30.71(19)
C9 U1 C7 30.82(19)
O2 U1 C2 77.16(16)
O1 U1 C2 91.33(16)
C4 U1 C2 56.96(18)
C8 U1 C2 30.46(17)
C9 U1 C2 78.39(19)
C7 U1 C2 58.90(18)
O2 U1 C5 134.67(16)
O1 U1 C5 160.02(16)
C4 U1 C5 30.14(18)
C8 U1 C5 84.42(19)
C9 U1 C5 57.73(18)
C7 U1 C5 78.91(18)
C2 U1 C5 76.39(18)
O2 U1 C3 81.96(16)
O1 U1 C3 116.88(16)
C4 U1 C3 30.24(18)
C8 U1 C3 58.27(17)
C9 U1 C3 87.83(18)
C7 U1 C3 80.87(18)
C2 U1 C3 30.22(17)
C5 U1 C3 57.42(18)
O2 U1 C6 160.21(16)
O1 U1 C6 134.32(17)
C4 U1 C6 57.92(18)
C8 U1 C6 76.55(19)
C9 U1 C6 29.89(18)
C7 U1 C6 57.81(19)
C2 U1 C6 84.50(18)
C5 U1 C6 30.32(17)
C3 U1 C6 78.43(18)
O2 U1 C29 74.55(16)
O1 U1 C29 77.92(16)
C4 U1 C29 124.83(18)
C8 U1 C29 155.20(18)
C9 U1 C29 130.41(18)
C7 U1 C29 142.88(18)
C2 U1 C29 150.85(17)
C5 U1 C29 120.12(18)
C3 U1 C29 136.10(17)
C6 U1 C29 122.31(18)
O2 U1 C28 96.99(16)
O1 U1 C28 74.76(16)
C4 U1 C28 137.34(18)
C8 U1 C28 138.61(17)
C9 U1 C28 101.41(18)
C7 U1 C28 114.21(18)
C2 U1 C28 165.64(17)
C5 U1 C28 115.88(18)
C3 U1 C28 163.07(18)
C6 U1 C28 102.55(18)
C29 U1 C28 30.20(17)
O3 U2 C32 79.56(17)
O3 U2 C37 132.13(18)
C32 U2 C37 79.29(19)
O3 U2 C31 83.14(17)
C32 U2 C31 30.68(18)
C37 U2 C31 58.09(19)
O3 U2 C34 121.31(18)
C32 U2 C34 57.99(19)
C37 U2 C34 80.65(18)
C31 U2 C34 79.17(19)
O3 U2 C30 102.56(18)
C32 U2 C30 59.43(18)
C37 U2 C30 30.79(19)
C31 U2 C30 31.03(18)
C34 U2 C30 89.52(18)
O3 U2 C33 93.45(18)
C32 U2 C33 30.85(19)
C37 U2 C33 89.72(18)
C31 U2 C33 59.31(19)
C34 U2 C33 30.96(19)
C30 U2 C33 82.29(19)
O3 U2 C36 160.17(18)
C32 U2 C36 85.40(19)
C37 U2 C36 30.55(19)
C31 U2 C36 77.36(19)
C34 U2 C36 58.49(19)
C30 U2 C36 58.27(19)
C33 U2 C36 79.7(2)
O3 U2 C35 151.45(19)
C32 U2 C35 77.06(19)
C37 U2 C35 58.35(19)
C31 U2 C35 85.06(19)
C34 U2 C35 30.45(19)
C30 U2 C35 79.28(19)
C33 U2 C35 58.3(2)
C36 U2 C35 30.27(19)
O3 U2 C52 86.49(18)
C32 U2 C52 137.56(19)
C37 U2 C52 135.48(19)
C31 U2 C52 166.00(19)
C34 U2 C52 98.42(19)
C30 U2 C52 162.68(19)
C33 U2 C52 112.21(19)
C36 U2 C52 113.34(19)
C35 U2 C52 99.90(19)
O3 U2 C51 72.23(17)
C32 U2 C51 148.93(18)
C37 U2 C51 129.83(18)
C31 U2 C51 149.81(18)
C34 U2 C51 128.54(18)
C30 U2 C51 139.19(18)
C33 U2 C51 137.51(18)
C36 U2 C51 124.89(19)
C35 U2 C51 124.70(19)
C52 U2 C51 30.12(18)
O3 U2 C49 93.59(17)
C32 U2 C49 168.68(18)
C37 U2 C49 99.21(18)
C31 U2 C49 140.11(18)
C34 U2 C49 133.09(19)
C30 U2 C49 114.15(18)
C33 U2 C49 160.14(19)
C36 U2 C49 99.03(19)
C35 U2 C49 111.87(19)
C52 U2 C49 49.83(18)
C51 U2 C49 30.64(17)

loop_
_geom_bond_atom_site_label_1
_geom_bond_atom_site_label_2
_geom_bond_distance
C1 O1 1.287(7)
C1 O2 1.291(7)
C1 O3 1.302(7)
C1 U1 2.808(6)
C2 C3 1.409(8)
C2 C8 1.412(8)
C2 U1 2.696(6)
C2 H2 0.9500
C3 C4 1.403(8)
C3 Si3 1.891(6)
C3 U1 2.710(6)
C4 C5 1.398(8)
C4 U1 2.666(6)
C4 H4 0.9500
C5 C6 1.421(8)
C5 U1 2.709(5)
C5 H5 0.9500
C6 C9 1.395(8)
C6 U1 2.726(6)
C6 H6 0.9500
C7 C8 1.424(9)
C7 C9 1.429(9)
C7 Si4 1.883(6)
C7 U1 2.695(6)
C8 U1 2.681(6)
C8 H8 0.9500
C9 U1 2.682(6)
C9 H9 0.9500
C10 Si4 1.864(8)
C10 H10A 0.9800
C10 H10B 0.9800
C10 H10C 0.9800
C11 Si4 1.858(8)
C11 H11A 0.9800
C11 H11B 0.9800
C11 H11C 0.9800
C12 Si4 1.859(8)
C12 H12A 0.9800
C12 H12B 0.9800
C12 H12C 0.9800
C13 Si3 1.857(7)
C13 H13A 0.9800
C13 H13B 0.9800
C13 H13C 0.9800
C14 Si3 1.867(7)
C14 H14A 0.9800
C14 H14B 0.9800
C14 H14C 0.9800
C15 C29 1.515(8)
C15 H15A 0.9800
C15 H15B 0.9800
C15 H15C 0.9800
C16 Si3 1.873(7)
C16 H16A 0.9800
C16 H16B 0.9800
C16 H16C 0.9800
C17 C28 1.504(8)
C17 H17A 0.9800
C17 H17B 0.9800
C17 H17C 0.9800
C18 C26 1.496(8)
C18 H18A 0.9800
C18 H18B 0.9800
C18 H18C 0.9800
C19 C25 1.501(8)
C19 H19A 0.9800
C19 H19B 0.9800
C19 H19C 0.9800
C20 C21 1.531(10)
C20 H20A 0.9800
C20 H20B 0.9800
C20 H20C 0.9800
C21 C23 1.513(10)
C21 C22 1.530(10)
C21 C24 1.542(9)
C22 H22A 0.9800
C22 H22B 0.9800
C22 H22C 0.9800
C23 H23A 0.9800
C23 H23B 0.9800
C23 H23C 0.9800
C24 C25 1.428(8)
C24 C29 1.438(8)
C24 U1 2.796(6)
C25 C26 1.442(9)
C25 U1 2.832(6)
C26 C28 1.410(8)
C26 U1 2.794(6)
C27 C49 1.426(9)
C27 C55 1.429(8)
C27 C48 1.507(8)
C27 U2 2.781(6)
C28 C29 1.431(8)
C28 U1 2.752(5)
C29 U1 2.740(6)
C30 C37 1.412(9)
C30 C31 1.424(8)
C30 Si1 1.901(6)
C30 U2 2.669(6)
C31 C32 1.403(8)
C31 U2 2.654(6)
C31 H31 0.9500
C32 C33 1.417(9)
C32 U2 2.648(7)
C32 H32 0.9500
C33 C34 1.423(9)
C33 Si2 1.893(7)
C33 U2 2.677(7)
C34 C35 1.408(9)
C34 U2 2.654(6)
C34 H34 0.9500
C35 C36 1.413(9)
C35 U2 2.707(6)
C35 H35 0.9500
C36 C37 1.411(9)
C36 U2 2.704(6)
C36 H36 0.9500
C37 U2 2.650(6)
C37 H37 0.9500
C38 Si2 1.871(8)
C38 H38A 0.9800
C38 H38B 0.9800
C38 H38C 0.9800
C39 Si2 1.876(8)
C39 H39A 0.9800
C39 H39B 0.9800
C39 H39C 0.9800
C40 Si2 1.850(8)
C40 H40A 0.9800
C40 H40B 0.9800
C40 H40C 0.9800
C41 Si1 1.868(8)
C41 H41A 0.9800
C41 H41B 0.9800
C41 H41C 0.9800
C42 Si1 1.858(7)
C42 H42A 0.9800
C42 H42B 0.9800
C42 H42C 0.9800
C43 Si1 1.872(7)
C43 H43A 0.9800
C43 H43B 0.9800
C43 H43C 0.9800
C44 C47 1.534(9)
C44 H44A 0.9800
C44 H44B 0.9800
C44 H44C 0.9800
C45 C47 1.541(9)
C45 H45A 0.9800
C45 H45B 0.9800
C45 H45C 0.9800
C46 C47 1.533(9)
C46 H46A 0.9800
C46 H46B 0.9800
C46 H46C 0.9800
C47 C49 1.556(9)
C48 H48A 0.9800
C48 H48B 0.9800
C48 H48C 0.9800
C49 C51 1.442(8)
C49 U2 2.740(6)
C50 C51 1.500(8)
C50 H50A 0.9800
C50 H50B 0.9800
C50 H50C 0.9800
C51 C52 1.412(9)
C51 U2 2.718(6)
C52 C55 1.425(9)
C52 C53 1.508(8)
C52 U2 2.717(6)
C53 H53A 0.9800
C53 H53B 0.9800
C53 H53C 0.9800
C54 C55 1.501(9)
C54 H54A 0.9800
C54 H54B 0.9800
C54 H54C 0.9800
C55 U2 2.775(6)
O1 U1 2.426(4)
O2 U1 2.392(4)
O3 U2 2.215(5)

loop_
_geom_torsion_atom_site_label_1
_geom_torsion_atom_site_label_2
_geom_torsion_atom_site_label_3
_geom_torsion_atom_site_label_4
_geom_torsion
C8 C2 C3 C4 -3.9(12)
U1 C2 C3 C4 -50.2(6)
C8 C2 C3 Si3 -179.4(6)
U1 C2 C3 Si3 134.2(3)
C8 C2 C3 U1 46.3(7)
C2 C3 C4 C5 -2.6(12)
Si3 C3 C4 C5 172.8(6)
U1 C3 C4 C5 -53.3(7)
C2 C3 C4 U1 50.7(6)
Si3 C3 C4 U1 -133.9(4)
C3 C4 C5 C6 6.3(13)
U1 C4 C5 C6 -47.0(7)
C3 C4 C5 U1 53.3(7)
C4 C5 C6 C9 1.2(12)
U1 C5 C6 C9 -45.0(7)
C4 C5 C6 U1 46.3(7)
C3 C2 C8 C7 -0.4(13)
U1 C2 C8 C7 46.3(8)
C3 C2 C8 U1 -46.7(7)
C9 C7 C8 C2 6.2(12)
Si4 C7 C8 C2 -176.0(6)
U1 C7 C8 C2 -46.3(8)
C9 C7 C8 U1 52.6(6)
Si4 C7 C8 U1 -129.6(4)
C5 C6 C9 C7 -5.9(13)
U1 C6 C9 C7 -51.2(7)
C5 C6 C9 U1 45.3(7)
C8 C7 C9 C6 -0.8(12)
Si4 C7 C9 C6 -178.7(6)
U1 C7 C9 C6 51.8(7)
C8 C7 C9 U1 -52.6(6)
Si4 C7 C9 U1 129.6(4)
C23 C21 C24 C25 97.4(8)
C22 C21 C24 C25 -21.5(9)
C20 C21 C24 C25 -140.6(7)
C23 C21 C24 C29 -71.3(8)
C22 C21 C24 C29 169.8(6)
C20 C21 C24 C29 50.7(9)
C23 C21 C24 U1 -163.0(5)
C22 C21 C24 U1 78.1(7)
C20 C21 C24 U1 -41.0(8)
C29 C24 C25 C26 -1.1(7)
C21 C24 C25 C26 -171.4(6)
U1 C24 C25 C26 66.1(4)
C29 C24 C25 C19 166.8(6)
C21 C24 C25 C19 -3.6(11)
U1 C24 C25 C19 -126.1(6)
C29 C24 C25 U1 -67.2(4)
C21 C24 C25 U1 122.5(6)
C24 C25 C26 C28 1.4(7)
C19 C25 C26 C28 -167.6(5)
U1 C25 C26 C28 67.6(4)
C24 C25 C26 C18 172.3(6)
C19 C25 C26 C18 3.2(10)
U1 C25 C26 C18 -121.5(6)
C24 C25 C26 U1 -66.2(4)
C19 C25 C26 U1 124.8(5)
C25 C26 C28 C29 -1.2(7)
C18 C26 C28 C29 -172.0(6)
U1 C26 C28 C29 68.5(4)
C25 C26 C28 C17 172.9(6)
C18 C26 C28 C17 2.0(10)
U1 C26 C28 C17 -117.5(6)
C25 C26 C28 U1 -69.7(4)
C18 C26 C28 U1 119.5(6)
C26 C28 C29 C24 0.5(7)
C17 C28 C29 C24 -173.6(6)
U1 C28 C29 C24 70.6(4)
C26 C28 C29 C15 173.4(5)
C17 C28 C29 C15 -0.6(9)
U1 C28 C29 C15 -116.4(5)
C26 C28 C29 U1 -70.2(4)
C17 C28 C29 U1 115.8(6)
C25 C24 C29 C28 0.4(7)
C21 C24 C29 C28 171.1(6)
U1 C24 C29 C28 -69.5(4)
C25 C24 C29 C15 -171.8(6)
C21 C24 C29 C15 -1.1(10)
U1 C24 C29 C15 118.4(6)
C25 C24 C29 U1 69.9(4)
C21 C24 C29 U1 -119.4(6)
C37 C30 C31 C32 6.0(12)
Si1 C30 C31 C32 178.6(6)
U2 C30 C31 C32 -45.2(7)
C37 C30 C31 U2 51.2(6)
Si1 C30 C31 U2 -136.2(4)
C30 C31 C32 C33 -0.7(14)
U2 C31 C32 C33 -46.1(8)
C30 C31 C32 U2 45.4(7)
C31 C32 C33 C34 -5.2(13)
U2 C32 C33 C34 -51.1(6)
C31 C32 C33 Si2 174.1(6)
U2 C32 C33 Si2 128.3(4)
C31 C32 C33 U2 45.9(8)
C32 C33 C34 C35 -2.0(12)
Si2 C33 C34 C35 178.7(6)
U2 C33 C34 C35 -53.0(7)
C32 C33 C34 U2 51.0(6)
Si2 C33 C34 U2 -128.3(4)
C33 C34 C35 C36 8.8(13)
U2 C34 C35 C36 -43.7(8)
C33 C34 C35 U2 52.5(7)
C34 C35 C36 C37 -1.6(13)
U2 C35 C36 C37 -44.7(7)
C34 C35 C36 U2 43.1(8)
C35 C36 C37 C30 -6.8(13)
U2 C36 C37 C30 -52.2(7)
C35 C36 C37 U2 45.4(7)
C31 C30 C37 C36 1.5(12)
Si1 C30 C37 C36 -171.0(6)
U2 C30 C37 C36 52.7(7)
C31 C30 C37 U2 -51.2(6)
Si1 C30 C37 U2 136.3(4)
C55 C27 C49 C51 0.1(7)
C48 C27 C49 C51 -169.1(6)
U2 C27 C49 C51 67.7(4)
C55 C27 C49 C47 -178.6(6)
C48 C27 C49 C47 12.2(11)
U2 C27 C49 C47 -111.0(6)
C55 C27 C49 U2 -67.6(4)
C48 C27 C49 U2 123.2(7)
C44 C47 C49 C27 -2.1(9)
C46 C47 C49 C27 118.1(7)
C45 C47 C49 C27 -121.0(7)
C44 C47 C49 C51 179.3(6)
C46 C47 C49 C51 -60.4(7)
C45 C47 C49 C51 60.4(8)
C44 C47 C49 U2 -94.7(5)
C46 C47 C49 U2 25.6(6)
C45 C47 C49 U2 146.4(4)
C27 C49 C51 C52 -0.9(7)
C47 C49 C51 C52 178.0(5)
U2 C49 C51 C52 68.8(4)
C27 C49 C51 C50 170.3(6)
C47 C49 C51 C50 -10.9(10)
U2 C49 C51 C50 -120.1(6)
C27 C49 C51 U2 -69.6(4)
C47 C49 C51 U2 109.2(5)
C49 C51 C52 C55 1.2(7)
C50 C51 C52 C55 -170.8(5)
U2 C51 C52 C55 70.4(4)
C49 C51 C52 C53 178.1(6)
C50 C51 C52 C53 6.0(9)
U2 C51 C52 C53 -112.7(6)
C49 C51 C52 U2 -69.2(4)
C50 C51 C52 U2 118.7(5)
C51 C52 C55 C27 -1.2(7)
C53 C52 C55 C27 -178.0(6)
U2 C52 C55 C27 67.8(4)
C51 C52 C55 C54 170.7(6)
C53 C52 C55 C54 -6.1(11)
U2 C52 C55 C54 -120.4(6)
C51 C52 C55 U2 -68.9(4)
C53 C52 C55 U2 114.3(6)
C49 C27 C55 C52 0.6(7)
C48 C27 C55 C52 170.8(6)
U2 C27 C55 C52 -66.0(4)
C49 C27 C55 C54 -171.0(6)
C48 C27 C55 C54 -0.8(10)
U2 C27 C55 C54 122.4(6)
C49 C27 C55 U2 66.6(4)
C48 C27 C55 U2 -123.2(6)
O2 C1 O1 U1 0.7(5)
O3 C1 O1 U1 178.9(5)
O1 C1 O2 U1 -0.8(5)
O3 C1 O2 U1 -179.0(5)
C32 C33 Si2 C40 149.7(5)
C34 C33 Si2 C40 -30.9(6)
U2 C33 Si2 C40 -120.5(5)
C32 C33 Si2 C38 31.3(6)
C34 C33 Si2 C38 -149.2(5)
U2 C33 Si2 C38 121.2(4)
C32 C33 Si2 C39 -89.6(5)
C34 C33 Si2 C39 89.8(5)
U2 C33 Si2 C39 0.3(5)
C4 C3 Si3 C13 135.3(5)
C2 C3 Si3 C13 -48.5(6)
U1 C3 Si3 C13 42.2(5)
C4 C3 Si3 C14 12.6(6)
C2 C3 Si3 C14 -171.2(4)
U1 C3 Si3 C14 -80.5(5)
C4 C3 Si3 C16 -104.8(5)
C2 C3 Si3 C16 71.4(5)
U1 C3 Si3 C16 162.1(4)
C8 C7 Si4 C12 -1.4(6)
C9 C7 Si4 C12 176.7(5)
U1 C7 Si4 C12 -94.2(5)
C8 C7 Si4 C11 -121.1(5)
C9 C7 Si4 C11 57.1(6)
U1 C7 Si4 C11 146.2(5)
C8 C7 Si4 C10 119.6(5)
C9 C7 Si4 C10 -62.3(6)
U1 C7 Si4 C10 26.9(6)
